data_2300727
loop_
_publ_author_name
'Dyk, Konrad'
'Kinzhybalo, Vasyl'
'Horak, Yuriy'
'Butenko, Serhii'
'Siczek, Mi\/losz'
'Kami\'nski, Daniel M.'

_publ_section_title
;
 Bending the bonds: unveiling halogen interactions in the elastic
 polymorph of 2,5-bis(3-bromophenyl)furan
;
_journal_issue 1
_journal_name_full 'Journal of Applied Crystallography'
_journal_paper_doi 10.1107/S1600576723010609
_journal_volume 57
_journal_year 2024
_chemical_formula_moiety 'C16 H10 Br2 O'
_chemical_formula_sum 'C16 H10 Br2 O'
_chemical_formula_weight 378.06
_space_group_crystal_system orthorhombic
_space_group_IT_number 33
_space_group_name_Hall 'P 2c -2n'
_space_group_name_H-M_alt 'P n a 21'
_atom_sites_solution_hydrogens geom
_atom_sites_solution_primary dual
_audit_creation_date 2022-08-29
_audit_creation_method
;
Olex2 1.5
(compiled 2022.04.07 svn.rca3783a0 for OlexSys, GUI svn.r6498)
;
_cell_angle_alpha 90
_cell_angle_beta 90
_cell_angle_gamma 90
_cell_formula_units_Z 4
_cell_length_a 8.226(3)
_cell_length_b 13.408(4)
_cell_length_c 12.222(4)
_cell_measurement_reflns_used 13880
_cell_measurement_temperature 100.01(10)
_cell_measurement_theta_max 29.0460
_cell_measurement_theta_min 2.8800
_cell_volume 1348.0(8)
_computing_cell_refinement 'CrysAlisPro 1.171.41.110a (Rigaku OD, 2021)'
_computing_data_collection 'CrysAlisPro 1.171.41.110a (Rigaku OD, 2021)'
_computing_data_reduction 'CrysAlisPro 1.171.41.110a (Rigaku OD, 2021)'
_computing_molecular_graphics 'Olex2 1.5 (Dolomanov et al., 2009)'
_computing_publication_material 'Olex2 1.5 (Dolomanov et al., 2009)'
_computing_structure_refinement 'SHELXL 2018/3 (Sheldrick, 2015)'
_computing_structure_solution 'SHELXT 2018/2 (Sheldrick, 2018)'
_diffrn_ambient_environment N~2~
_diffrn_ambient_temperature 100.01(10)
_diffrn_detector 'CCD plate'
_diffrn_detector_area_resol_mean 10.6249
_diffrn_detector_type Atlas
_diffrn_measured_fraction_theta_full 0.999
_diffrn_measured_fraction_theta_max 0.955
_diffrn_measurement_details
;
List of Runs (angles in degrees, time in seconds):

  # Type    Start    End  Width  t~exp~   \w     \q     \k     \f   Frames
--------------------------------------------------------------------------
  1  \w    -78.00 -32.00   1.00    4.00    --   13.31 178.00  90.00   46
  2  \w    -25.00  57.00   1.00    4.00    --   13.31 -99.00-120.00   82
  3  \w    -94.00  17.00   1.00    4.00    --  -14.40 -37.00 -60.00  111
  4  \w    -25.00  30.00   1.00    4.00    --  -14.40 -99.00  90.00   55
  5  \w    -47.00  64.00   1.00    4.00    --  -14.40  57.00  90.00  111
  6  \w    -25.00  57.00   1.00    4.00    --   13.31 -99.00-150.00   82
  7  \w    -94.00  17.00   1.00    4.00    --  -14.40 -37.00 150.00  111
  8  \w    -98.00  22.00   1.00    4.00    --  -14.40 -77.00 120.00  120
  9  \w    -47.00  18.00   1.00    4.00    --  -14.40  57.00-120.00   65
 10  \w   -107.00 -35.00   1.00    4.00    --  -14.40-178.00-150.00   72
;
_diffrn_measurement_device 'four-circle diffractometer'
_diffrn_measurement_device_type 'Xcalibur, Atlas'
_diffrn_measurement_method '\w scans'
_diffrn_orient_matrix_type 'CrysAlisPro convention (1999,Acta A55,543-557)'
_diffrn_orient_matrix_UB_11 0.0216686000
_diffrn_orient_matrix_UB_12 -0.0506116000
_diffrn_orient_matrix_UB_13 -0.0084325000
_diffrn_orient_matrix_UB_21 0.0236769000
_diffrn_orient_matrix_UB_22 -0.0038911000
_diffrn_orient_matrix_UB_23 0.0556497000
_diffrn_orient_matrix_UB_31 -0.0800312000
_diffrn_orient_matrix_UB_32 -0.0148585000
_diffrn_orient_matrix_UB_33 0.0141802000
_diffrn_radiation_monochromator graphite
_diffrn_radiation_probe x-ray
_diffrn_radiation_type 'Mo K\a'
_diffrn_radiation_wavelength 0.71073
_diffrn_reflns_av_R_equivalents 0.0374
_diffrn_reflns_av_unetI/netI 0.0275
_diffrn_reflns_Laue_measured_fraction_full 0.999
_diffrn_reflns_Laue_measured_fraction_max 0.955
_diffrn_reflns_limit_h_max 11
_diffrn_reflns_limit_h_min -11
_diffrn_reflns_limit_k_max 17
_diffrn_reflns_limit_k_min -18
_diffrn_reflns_limit_l_max 16
_diffrn_reflns_limit_l_min -15
_diffrn_reflns_number 27898
_diffrn_reflns_point_group_measured_fraction_full 0.999
_diffrn_reflns_point_group_measured_fraction_max 0.930
_diffrn_reflns_theta_full 25.242
_diffrn_reflns_theta_max 29.513
_diffrn_reflns_theta_min 2.905
_diffrn_source 'fine-focus sealed X-ray tube'
_diffrn_source_type 'Enhance (Mo) X-ray Source'
_exptl_absorpt_coefficient_mu 6.001
_exptl_absorpt_correction_T_max 1.00000
_exptl_absorpt_correction_T_min 0.46921
_exptl_absorpt_correction_type multi-scan
_exptl_absorpt_process_details
;
CrysAlisPro 1.171.41.110a (Rigaku Oxford Diffraction, 2021)
Empirical absorption correction using spherical harmonics,
implemented in SCALE3 ABSPACK scaling algorithm.
;
_exptl_crystal_colour 'clear colourless'
_exptl_crystal_colour_lustre clear
_exptl_crystal_colour_primary colourless
_exptl_crystal_density_diffrn 1.863
_exptl_crystal_description rhombohedral
_exptl_crystal_F_000 736
_exptl_crystal_size_max 0.44
_exptl_crystal_size_mid 0.19
_exptl_crystal_size_min 0.09
_refine_diff_density_max 0.542
_refine_diff_density_min -0.340
_refine_diff_density_rms 0.076
_refine_ls_abs_structure_details
;
 Flack x determined using 1401 quotients [(I+)-(I-)]/[(I+)+(I-)]
 (Parsons, Flack and Wagner, Acta Cryst. B69 (2013) 249-259).
;
_refine_ls_abs_structure_Flack -0.014(4)
_refine_ls_extinction_method none
_refine_ls_goodness_of_fit_ref 1.046
_refine_ls_hydrogen_treatment constr
_refine_ls_matrix_type full
_refine_ls_number_parameters 172
_refine_ls_number_reflns 3505
_refine_ls_number_restraints 1
_refine_ls_restrained_S_all 1.046
_refine_ls_R_factor_all 0.0284
_refine_ls_R_factor_gt 0.0218
_refine_ls_shift/su_max 0.001
_refine_ls_shift/su_mean 0.000
_refine_ls_structure_factor_coef Fsqd
_refine_ls_weighting_details 'w=1/[\s^2^(Fo^2^)+(0.0181P)^2^+0.3092P] where P=(Fo^2^+2Fc^2^)/3'
_refine_ls_weighting_scheme calc
_refine_ls_wR_factor_gt 0.0389
_refine_ls_wR_factor_ref 0.0409
_reflns_Friedel_coverage 0.866
_reflns_Friedel_fraction_full 0.999
_reflns_Friedel_fraction_max 0.903
_reflns_number_gt 3224
_reflns_number_total 3505
_reflns_threshold_expression 'I > 2\s(I)'
_cod_data_source_file ei5098sup1.cif
_cod_data_source_block alpha
_cod_database_code 2300727
_shelx_shelxl_version_number 2018/3
_chemical_oxdiff_formula CHOBr
_shelx_space_group_comment
;
The symmetry employed for this shelxl refinement is uniquely defined
by the following loop, which should always be used as a source of
symmetry information in preference to the above space-group names.
They are only intended as comments.
;
_shelx_estimated_absorpt_t_max 0.614
_shelx_estimated_absorpt_t_min 0.178
_olex2_refinement_description
;
1.a Aromatic/amide H refined with riding coordinates:
 C16(H16), C14(H14), C2(H2), C9(H9), C8(H8), C6(H6), C3(H3), C10(H10),
 C13(H13), C12(H12)
;
_olex2_date_sample_data_collection 2022-01-05
_olex2_submission_special_instructions 'No special instructions were received'
_oxdiff_exptl_absorpt_empirical_details
;
Empirical correction (ABSPACK) includes:
- Absorption correction using spherical harmonics
- Frame scaling
;
_oxdiff_exptl_absorpt_empirical_full_max 1.768
_oxdiff_exptl_absorpt_empirical_full_min 0.691

loop_
_space_group_symop_operation_xyz
'x, y, z'
'-x, -y, z+1/2'
'x+1/2, -y+1/2, z'
'-x+1/2, y+1/2, z+1/2'

loop_
_atom_site_label
_atom_site_type_symbol
_atom_site_fract_x
_atom_site_fract_y
_atom_site_fract_z
_atom_site_U_iso_or_equiv
_atom_site_adp_type
_atom_site_occupancy
_atom_site_site_symmetry_order
_atom_site_calc_flag
_atom_site_refinement_flags_posn
_atom_site_refinement_flags_adp
_atom_site_refinement_flags_occupancy
_atom_site_disorder_assembly
_atom_site_disorder_group
Br2 Br 0.20026(3) 0.89190(2) 0.71508(3) 0.01983(8) Uani 1 1 d . . . . .
Br1 Br 0.44383(3) 0.33814(2) 0.56968(3) 0.02011(8) Uani 1 1 d . . . . .
O1 O 0.6098(2) 0.70586(15) 0.43522(17) 0.0140(4) Uani 1 1 d . . . . .
C7 C 0.5619(3) 0.3957(2) 0.4504(3) 0.0161(7) Uani 1 1 d . . . . .
C16 C 0.4526(3) 0.8525(2) 0.5620(3) 0.0148(6) Uani 1 1 d . . . . .
H16 H 0.428198 0.785858 0.575078 0.018 Uiso 1 1 calc R U . . .
C14 C 0.4056(4) 1.0273(2) 0.6014(3) 0.0182(7) Uani 1 1 d . . . . .
H14 H 0.349651 1.076403 0.639725 0.022 Uiso 1 1 calc R U . . .
C2 C 0.7845(4) 0.7104(2) 0.2956(3) 0.0169(7) Uani 1 1 d . . . . .
H2 H 0.851840 0.690905 0.238309 0.020 Uiso 1 1 calc R U . . .
C9 C 0.7261(4) 0.3782(3) 0.2921(3) 0.0230(7) Uani 1 1 d . . . . .
H9 H 0.775868 0.338167 0.239741 0.028 Uiso 1 1 calc R U . . .
C8 C 0.6361(4) 0.3339(2) 0.3753(3) 0.0199(7) Uani 1 1 d . . . . .
H8 H 0.626297 0.264918 0.380111 0.024 Uiso 1 1 calc R U . . .
C5 C 0.6674(4) 0.5423(2) 0.3631(3) 0.0147(6) Uani 1 1 d . . . . .
C6 C 0.5737(3) 0.4987(2) 0.4461(2) 0.0147(6) Uani 1 1 d . . . . .
H6 H 0.520488 0.538184 0.497348 0.018 Uiso 1 1 calc R U . . .
C15 C 0.3713(4) 0.9270(2) 0.6175(3) 0.0173(7) Uani 1 1 d . . . . .
C3 C 0.7600(4) 0.8093(3) 0.3334(3) 0.0174(7) Uani 1 1 d . . . . .
H3 H 0.807739 0.866887 0.305574 0.021 Uiso 1 1 calc R U . . .
C11 C 0.5729(4) 0.8787(2) 0.4855(3) 0.0153(6) Uani 1 1 d . . . . .
C1 C 0.6915(3) 0.6496(2) 0.3584(3) 0.0146(6) Uani 1 1 d . . . . .
C10 C 0.7428(4) 0.4803(2) 0.2858(3) 0.0192(7) Uani 1 1 d . . . . .
H10 H 0.804447 0.508240 0.229895 0.023 Uiso 1 1 calc R U . . .
C13 C 0.5261(4) 1.0523(3) 0.5262(3) 0.0198(7) Uani 1 1 d . . . . .
H13 H 0.550814 1.119108 0.513922 0.024 Uiso 1 1 calc R U . . .
C12 C 0.6090(4) 0.9797(2) 0.4700(3) 0.0181(7) Uani 1 1 d . . . . .
H12 H 0.690107 0.997915 0.420857 0.022 Uiso 1 1 calc R U . . .
C4 C 0.6528(3) 0.8037(2) 0.4184(3) 0.0151(6) Uani 1 1 d . . . . .

loop_
_atom_site_aniso_label
_atom_site_aniso_U_11
_atom_site_aniso_U_22
_atom_site_aniso_U_33
_atom_site_aniso_U_23
_atom_site_aniso_U_13
_atom_site_aniso_U_12
Br2 0.02329(14) 0.01841(15) 0.01781(15) -0.00050(16) 0.00313(15) 0.00139(12)
Br1 0.02431(14) 0.01562(14) 0.02040(16) 0.00363(16) 0.00569(15) 0.00138(12)
O1 0.0148(10) 0.0134(11) 0.0137(12) -0.0003(9) 0.0005(8) -0.0002(9)
C7 0.0152(15) 0.0193(17) 0.0137(17) 0.0024(13) 0.0000(12) -0.0004(12)
C16 0.0151(12) 0.0141(14) 0.0152(16) 0.0005(15) -0.0052(13) -0.0002(11)
C14 0.0194(14) 0.0164(16) 0.0187(18) -0.0025(13) -0.0040(12) 0.0030(13)
C2 0.0166(15) 0.0212(17) 0.0130(17) 0.0015(14) -0.0008(12) 0.0010(12)
C9 0.0274(18) 0.0234(18) 0.0182(19) -0.0041(16) 0.0045(14) 0.0059(15)
C8 0.0245(16) 0.0148(16) 0.0204(19) 0.0005(14) 0.0004(14) 0.0021(13)
C5 0.0139(14) 0.0174(16) 0.0128(16) -0.0012(13) -0.0031(12) 0.0006(12)
C6 0.0149(14) 0.0158(16) 0.0134(17) 0.0009(13) -0.0009(11) 0.0036(12)
C15 0.0164(15) 0.0199(17) 0.0155(16) 0.0020(14) -0.0032(12) -0.0018(13)
C3 0.0176(15) 0.0180(16) 0.0168(18) 0.0034(13) -0.0027(12) -0.0033(13)
C11 0.0142(14) 0.0162(16) 0.0156(17) 0.0003(13) -0.0054(12) 0.0004(12)
C1 0.0121(13) 0.0183(16) 0.0135(16) -0.0002(13) -0.0034(12) 0.0020(12)
C10 0.0224(16) 0.0192(17) 0.0159(17) 0.0023(14) 0.0042(13) 0.0023(14)
C13 0.0222(16) 0.0125(16) 0.0246(18) -0.0001(13) -0.0069(13) -0.0032(13)
C12 0.0169(15) 0.0175(17) 0.0200(18) 0.0012(13) -0.0020(12) -0.0016(13)
C4 0.0150(14) 0.0139(15) 0.0163(17) 0.0020(13) -0.0055(12) -0.0013(12)

loop_
_atom_type_symbol
_atom_type_description
_atom_type_scat_dispersion_real
_atom_type_scat_dispersion_imag
_atom_type_scat_source
C C 0.0033 0.0016 'International Tables Vol C Tables 4.2.6.8 and 6.1.1.4'
H H 0.0000 0.0000 'International Tables Vol C Tables 4.2.6.8 and 6.1.1.4'
Br Br -0.2901 2.4595 'International Tables Vol C Tables 4.2.6.8 and 6.1.1.4'
O O 0.0106 0.0060 'International Tables Vol C Tables 4.2.6.8 and 6.1.1.4'

loop_
_geom_angle_atom_site_label_1
_geom_angle_atom_site_label_2
_geom_angle_atom_site_label_3
_geom_angle
_geom_angle_site_symmetry_1
_geom_angle_site_symmetry_3
_geom_angle_publ_flag
C4 O1 C1 107.1(2) . . ?
C8 C7 Br1 119.3(2) . . ?
C8 C7 C6 122.9(3) . . ?
C6 C7 Br1 117.8(2) . . ?
C15 C16 H16 120.4 . . ?
C15 C16 C11 119.1(3) . . ?
C11 C16 H16 120.4 . . ?
C15 C14 H14 120.9 . . ?
C15 C14 C13 118.1(3) . . ?
C13 C14 H14 120.9 . . ?
C3 C2 H2 126.3 . . ?
C1 C2 H2 126.3 . . ?
C1 C2 C3 107.3(3) . . ?
C8 C9 H9 119.4 . . ?
C10 C9 H9 119.4 . . ?
C10 C9 C8 121.2(3) . . ?
C7 C8 C9 117.7(3) . . ?
C7 C8 H8 121.1 . . ?
C9 C8 H8 121.1 . . ?
C6 C5 C1 121.1(3) . . ?
C6 C5 C10 118.8(3) . . ?
C10 C5 C1 120.0(3) . . ?
C7 C6 C5 118.8(3) . . ?
C7 C6 H6 120.6 . . ?
C5 C6 H6 120.6 . . ?
C16 C15 Br2 119.1(2) . . ?
C16 C15 C14 122.2(3) . . ?
C14 C15 Br2 118.6(2) . . ?
C2 C3 H3 126.6 . . ?
C4 C3 C2 106.7(3) . . ?
C4 C3 H3 126.6 . . ?
C16 C11 C4 121.3(3) . . ?
C12 C11 C16 118.8(3) . . ?
C12 C11 C4 119.8(3) . . ?
O1 C1 C5 116.6(3) . . ?
C2 C1 O1 109.4(3) . . ?
C2 C1 C5 134.0(3) . . ?
C9 C10 C5 120.5(3) . . ?
C9 C10 H10 119.7 . . ?
C5 C10 H10 119.7 . . ?
C14 C13 H13 119.6 . . ?
C12 C13 C14 120.8(3) . . ?
C12 C13 H13 119.6 . . ?
C11 C12 H12 119.6 . . ?
C13 C12 C11 120.9(3) . . ?
C13 C12 H12 119.6 . . ?
O1 C4 C11 117.3(3) . . ?
C3 C4 O1 109.5(3) . . ?
C3 C4 C11 133.1(3) . . ?

loop_
_geom_bond_atom_site_label_1
_geom_bond_atom_site_label_2
_geom_bond_distance
_geom_bond_site_symmetry_2
_geom_bond_publ_flag
Br2 C15 1.904(3) . ?
Br1 C7 1.914(3) . ?
O1 C1 1.379(4) . ?
O1 C4 1.374(4) . ?
C7 C8 1.379(5) . ?
C7 C6 1.385(4) . ?
C16 H16 0.9300 . ?
C16 C15 1.380(5) . ?
C16 C11 1.406(5) . ?
C14 H14 0.9300 . ?
C14 C15 1.387(5) . ?
C14 C13 1.393(5) . ?
C2 H2 0.9300 . ?
C2 C3 1.419(5) . ?
C2 C1 1.357(4) . ?
C9 H9 0.9300 . ?
C9 C8 1.391(5) . ?
C9 C10 1.378(5) . ?
C8 H8 0.9300 . ?
C5 C6 1.402(4) . ?
C5 C1 1.453(5) . ?
C5 C10 1.403(4) . ?
C6 H6 0.9300 . ?
C3 H3 0.9300 . ?
C3 C4 1.365(5) . ?
C11 C12 1.399(5) . ?
C11 C4 1.456(5) . ?
C10 H10 0.9300 . ?
C13 H13 0.9300 . ?
C13 C12 1.373(5) . ?
C12 H12 0.9300 . ?

loop_
_geom_torsion_atom_site_label_1
_geom_torsion_atom_site_label_2
_geom_torsion_atom_site_label_3
_geom_torsion_atom_site_label_4
_geom_torsion
_geom_torsion_site_symmetry_1
_geom_torsion_site_symmetry_2
_geom_torsion_site_symmetry_3
_geom_torsion_site_symmetry_4
_geom_torsion_publ_flag
Br1 C7 C8 C9 -177.6(2) . . . . ?
Br1 C7 C6 C5 176.3(2) . . . . ?
C16 C11 C12 C13 -1.5(5) . . . . ?
C16 C11 C4 O1 -2.1(4) . . . . ?
C16 C11 C4 C3 173.2(3) . . . . ?
C14 C13 C12 C11 0.9(5) . . . . ?
C2 C3 C4 O1 0.1(3) . . . . ?
C2 C3 C4 C11 -175.5(3) . . . . ?
C8 C7 C6 C5 -1.1(5) . . . . ?
C8 C9 C10 C5 -0.7(5) . . . . ?
C6 C7 C8 C9 -0.1(5) . . . . ?
C6 C5 C1 O1 -3.8(4) . . . . ?
C6 C5 C1 C2 173.3(3) . . . . ?
C6 C5 C10 C9 -0.6(5) . . . . ?
C15 C16 C11 C12 1.5(5) . . . . ?
C15 C16 C11 C4 -174.9(3) . . . . ?
C15 C14 C13 C12 -0.2(5) . . . . ?
C3 C2 C1 O1 -0.5(3) . . . . ?
C3 C2 C1 C5 -177.7(3) . . . . ?
C11 C16 C15 Br2 176.6(2) . . . . ?
C11 C16 C15 C14 -0.8(5) . . . . ?
C1 O1 C4 C3 -0.4(3) . . . . ?
C1 O1 C4 C11 176.0(3) . . . . ?
C1 C2 C3 C4 0.2(3) . . . . ?
C1 C5 C6 C7 -176.5(3) . . . . ?
C1 C5 C10 C9 177.4(3) . . . . ?
C10 C9 C8 C7 1.0(5) . . . . ?
C10 C5 C6 C7 1.5(4) . . . . ?
C10 C5 C1 O1 178.2(3) . . . . ?
C10 C5 C1 C2 -4.7(5) . . . . ?
C13 C14 C15 Br2 -177.2(2) . . . . ?
C13 C14 C15 C16 0.2(5) . . . . ?
C12 C11 C4 O1 -178.4(3) . . . . ?
C12 C11 C4 C3 -3.1(5) . . . . ?
C4 O1 C1 C2 0.5(3) . . . . ?
C4 O1 C1 C5 178.3(3) . . . . ?
C4 C11 C12 C13 174.9(3) . . . . ?

_cod_database_fobs_code 2300727
